data_1543866
loop_
_publ_author_name
'G\"orbitz, Carl Henrik'
'Karen, Pavel'
'Du\<sek, Michal'
'Pet\<r\'i\<cek, V\'aclav'

_publ_section_title
;
 An exceptional series of phase transitions in hydrophobic amino acids
 with linear side chains
;
_journal_issue 5
_journal_name_full IUCrJ
_journal_page_first
;
;
_journal_paper_doi 10.1107/S2052252516010472
_journal_volume 3
_journal_year 2016
_chemical_absolute_configuration rm
_chemical_formula_moiety 'C5 H11 N O2'
_chemical_formula_sum 'C5 H11 N O2'
_chemical_formula_weight 117.15
_chemical_name_common L-norvaline
_chemical_name_systematic
;
 S-2-aminopentanoic acid
;
_space_group_crystal_system monoclinic
_space_group_IT_number 5
_space_group_name_Hall 'C 2y'
_space_group_name_H-M_alt 'C 1 2 1'
_symmetry_space_group_name_Hall 'C 2y'
_symmetry_space_group_name_H-M 'C 1 2 1'
_atom_sites_solution_hydrogens geom
_atom_sites_solution_primary direct
_atom_sites_solution_secondary difmap
_audit_creation_method SHELXL-2013
_cell_angle_alpha 90
_cell_angle_beta 104.770(5)
_cell_angle_gamma 90
_cell_formula_units_Z 4
_cell_length_a 9.589(4)
_cell_length_b 5.2054(19)
_cell_length_c 14.698(7)
_cell_measurement_reflns_used 1201
_cell_measurement_temperature 293(2)
_cell_measurement_theta_max 24.88
_cell_measurement_theta_min 2.59
_cell_volume 709.4(5)
_computing_cell_refinement 'APEX2 (Bruker, 2014)'
_computing_data_collection 'APEX2 (Bruker, 2014)'
_computing_data_reduction 'APEX2 (Bruker, 2014)'
_computing_molecular_graphics 'MERCURY (Macrae et al., 2008)'
_computing_publication_material 'SHELXL (Sheldrick, 2015b)'
_computing_structure_refinement 'SHELXL (Sheldrick, 2015b)'
_computing_structure_solution 'SHELXT (Sheldrick, 2015a)'
_diffrn_ambient_temperature 293(2)
_diffrn_detector_area_resol_mean 8.3
_diffrn_measured_fraction_theta_full 0.963
_diffrn_measured_fraction_theta_max 0.993
_diffrn_measurement_device_type 'Bruker Apex II CCD diffractometer'
_diffrn_measurement_method 'Sets of exposures each taken over 0.5\% \w rotation'
_diffrn_radiation_monochromator graphite
_diffrn_radiation_type MoK\a
_diffrn_radiation_wavelength 0.71073
_diffrn_reflns_av_R_equivalents 0.0159
_diffrn_reflns_av_unetI/netI 0.0264
_diffrn_reflns_Laue_measured_fraction_full 0.963
_diffrn_reflns_Laue_measured_fraction_max 0.993
_diffrn_reflns_limit_h_max 11
_diffrn_reflns_limit_h_min -7
_diffrn_reflns_limit_k_max 6
_diffrn_reflns_limit_k_min -6
_diffrn_reflns_limit_l_max 17
_diffrn_reflns_limit_l_min -17
_diffrn_reflns_number 1748
_diffrn_reflns_point_group_measured_fraction_full 0.862
_diffrn_reflns_point_group_measured_fraction_max 0.890
_diffrn_reflns_theta_full 25.242
_diffrn_reflns_theta_max 25.021
_diffrn_reflns_theta_min 2.867
_exptl_absorpt_coefficient_mu 0.084
_exptl_absorpt_correction_T_max 1.000
_exptl_absorpt_correction_T_min 0.856
_exptl_absorpt_correction_type multi-scan
_exptl_absorpt_process_details 'SADABS (Bruker, 2014)'
_exptl_crystal_colour colourless
_exptl_crystal_density_diffrn 1.097
_exptl_crystal_density_method 'not measured'
_exptl_crystal_description plate
_exptl_crystal_F_000 256
_exptl_crystal_size_max 0.73
_exptl_crystal_size_mid 0.65
_exptl_crystal_size_min 0.14
_refine_diff_density_max 0.117
_refine_diff_density_min -0.104
_refine_diff_density_rms 0.029
_refine_ls_extinction_method none
_refine_ls_goodness_of_fit_ref 1.095
_refine_ls_hydrogen_treatment constr
_refine_ls_matrix_type full
_refine_ls_number_parameters 156
_refine_ls_number_reflns 1120
_refine_ls_number_restraints 1165
_refine_ls_restrained_S_all 0.872
_refine_ls_R_factor_all 0.0535
_refine_ls_R_factor_gt 0.0388
_refine_ls_shift/su_max 0.000
_refine_ls_shift/su_mean 0.000
_refine_ls_structure_factor_coef Fsqd
_refine_ls_weighting_details
;
 w=1/[\s^2^(Fo^2^)+(0.0634P)^2^+0.1166P]
 where P=(Fo^2^+2Fc^2^)/3
;
_refine_ls_weighting_scheme calc
_refine_ls_wR_factor_gt 0.1034
_refine_ls_wR_factor_ref 0.1154
_reflns_Friedel_coverage 0.600
_reflns_Friedel_fraction_full 0.734
_reflns_Friedel_fraction_max 0.758
_reflns_number_gt 904
_reflns_number_total 1120
_reflns_threshold_expression 'I > 2\s(I)'
_cod_data_source_file ed5010.cif
_cod_data_source_block Nva293
_cod_database_code 1543866
_shelx_space_group_comment
;
The symmetry employed for this shelxl refinement is uniquely defined
by the following loop, which should always be used as a source of
symmetry information in preference to the above space-group names.
They are only intended as comments.
;
_shelxl_version_number 2013-2

loop_
_space_group_symop_operation_xyz
'x, y, z'
'-x, y, -z'
'x+1/2, y+1/2, z'
'-x+1/2, y+1/2, -z'

loop_
_atom_site_label
_atom_site_type_symbol
_atom_site_fract_x
_atom_site_fract_y
_atom_site_fract_z
_atom_site_U_iso_or_equiv
_atom_site_adp_type
_atom_site_occupancy
_atom_site_site_symmetry_order
_atom_site_calc_flag
_atom_site_refinement_flags_posn
_atom_site_refinement_flags_adp
_atom_site_refinement_flags_occupancy
_atom_site_disorder_assembly
_atom_site_disorder_group
O11 O 0.577(2) 0.333(5) 0.422(3) 0.054(4) Uani 0.369(14) 1 d D U P A 1
O21 O 0.479(3) -0.022(3) 0.3471(14) 0.062(3) Uani 0.369(14) 1 d D U P A 1
N11 N 0.333(4) 0.564(6) 0.4210(14) 0.0597(17) Uani 0.369(14) 1 d D U P A 1
H1 H 0.2453 0.6276 0.4162 0.090 Uiso 0.369(14) 1 calc R U P A 1
H2 H 0.3866 0.6809 0.4014 0.090 Uiso 0.369(14) 1 calc R U P A 1
H3 H 0.3739 0.5242 0.4807 0.090 Uiso 0.369(14) 1 calc R U P A 1
C11 C 0.470(2) 0.198(4) 0.3827(17) 0.0550(13) Uani 0.369(14) 1 d D U P A 1
C21 C 0.322(2) 0.330(4) 0.3620(9) 0.0596(17) Uani 0.369(14) 1 d D U P A 1
H21 H 0.2531 0.2121 0.3791 0.072 Uiso 0.369(14) 1 calc R U P A 1
C31 C 0.2666(17) 0.398(3) 0.2584(8) 0.079(2) Uani 0.369(14) 1 d D U P A 1
H31 H 0.1821 0.5068 0.2501 0.095 Uiso 0.369(14) 1 calc R U P A 1
H32 H 0.3400 0.4950 0.2385 0.095 Uiso 0.369(14) 1 calc R U P A 1
C41 C 0.228(2) 0.162(3) 0.1967(10) 0.118(4) Uani 0.369(14) 1 d D U P A 1
H41 H 0.1640 0.0521 0.2211 0.141 Uiso 0.369(14) 1 calc R U P A 1
H42 H 0.3142 0.0656 0.1968 0.141 Uiso 0.369(14) 1 calc R U P A 1
C51 C 0.152(3) 0.247(4) 0.0950(11) 0.186(10) Uani 0.369(14) 1 d D U P A 1
H51 H 0.1405 0.1009 0.0538 0.279 Uiso 0.369(14) 1 calc R U P A 1
H52 H 0.2093 0.3747 0.0746 0.279 Uiso 0.369(14) 1 calc R U P A 1
H53 H 0.0588 0.3171 0.0937 0.279 Uiso 0.369(14) 1 calc R U P A 1
O12 O 0.580(3) 0.356(8) 0.406(9) 0.054(4) Uani 0.250(9) 1 d D U P B 2
O22 O 0.498(4) -0.043(5) 0.372(4) 0.062(3) Uani 0.250(9) 1 d D U P B 2
N12 N 0.329(5) 0.563(8) 0.405(2) 0.0597(17) Uani 0.250(9) 1 d D U P B 2
H4 H 0.2401 0.6253 0.3940 0.090 Uiso 0.250(9) 1 calc R U P B 2
H5 H 0.3818 0.6625 0.3774 0.090 Uiso 0.250(9) 1 calc R U P B 2
H6 H 0.3689 0.5618 0.4671 0.090 Uiso 0.250(9) 1 calc R U P B 2
C12 C 0.480(2) 0.194(5) 0.387(2) 0.0550(13) Uani 0.250(9) 1 d D U P B 2
C22 C 0.325(3) 0.298(5) 0.3680(9) 0.0596(17) Uani 0.250(9) 1 d D U P B 2
H22 H 0.2717 0.1900 0.4019 0.072 Uiso 0.250(9) 1 calc R U P B 2
C32 C 0.2479(17) 0.292(4) 0.2640(10) 0.079(2) Uani 0.250(9) 1 d D U P B 2
H33 H 0.2369 0.1149 0.2429 0.095 Uiso 0.250(9) 1 calc R U P B 2
H34 H 0.1523 0.3647 0.2553 0.095 Uiso 0.250(9) 1 calc R U P B 2
C42 C 0.328(2) 0.440(5) 0.2041(12) 0.108(6) Uiso 0.250(9) 1 d D U P B 2
H43 H 0.4217 0.3628 0.2096 0.129 Uiso 0.250(9) 1 calc R U P B 2
H44 H 0.3420 0.6160 0.2258 0.129 Uiso 0.250(9) 1 calc R U P B 2
C52 C 0.239(3) 0.434(8) 0.1000(12) 0.174(12) Uiso 0.250(9) 1 d D U P B 2
H54 H 0.2889 0.5290 0.0621 0.261 Uiso 0.250(9) 1 calc R U P B 2
H55 H 0.1460 0.5099 0.0950 0.261 Uiso 0.250(9) 1 calc R U P B 2
H56 H 0.2268 0.2592 0.0785 0.261 Uiso 0.250(9) 1 calc R U P B 2
O13 O 0.581(3) 0.339(6) 0.409(11) 0.054(4) Uani 0.184(9) 1 d D U P C 3
O23 O 0.491(4) -0.058(4) 0.3986(18) 0.062(3) Uani 0.184(9) 1 d D U P C 3
N13 N 0.312(5) 0.533(8) 0.3946(18) 0.0597(17) Uani 0.184(9) 1 d D U P C 3
H7 H 0.3302 0.4986 0.4558 0.090 Uiso 0.184(9) 1 calc R U P C 3
H8 H 0.2218 0.5910 0.3744 0.090 Uiso 0.184(9) 1 calc R U P C 3
H9 H 0.3729 0.6518 0.3848 0.090 Uiso 0.184(9) 1 calc R U P C 3
C13 C 0.479(3) 0.183(4) 0.384(3) 0.0550(13) Uani 0.184(9) 1 d D U P C 3
C23 C 0.328(3) 0.296(5) 0.3427(15) 0.0596(17) Uani 0.184(9) 1 d D U P C 3
H23 H 0.2567 0.1705 0.3515 0.072 Uiso 0.184(9) 1 calc R U P C 3
C33 C 0.301(2) 0.350(7) 0.2380(14) 0.079(2) Uani 0.184(9) 1 d D U P C 3
H35 H 0.3766 0.4623 0.2277 0.095 Uiso 0.184(9) 1 calc R U P C 3
H36 H 0.3066 0.1899 0.2051 0.095 Uiso 0.184(9) 1 calc R U P C 3
C43 C 0.156(2) 0.474(6) 0.1972(15) 0.113(6) Uiso 0.184(9) 1 d D U P C 3
H45 H 0.1527 0.6408 0.2259 0.135 Uiso 0.184(9) 1 calc R U P C 3
H46 H 0.0804 0.3679 0.2106 0.135 Uiso 0.184(9) 1 calc R U P C 3
C53 C 0.131(4) 0.504(10) 0.0895(15) 0.179(16) Uiso 0.184(9) 1 d D U P C 3
H57 H 0.0389 0.5819 0.0636 0.269 Uiso 0.184(9) 1 calc R U P C 3
H58 H 0.1342 0.3385 0.0614 0.269 Uiso 0.184(9) 1 calc R U P C 3
H59 H 0.2055 0.6113 0.0766 0.269 Uiso 0.184(9) 1 calc R U P C 3
O14 O 0.577(3) 0.348(9) 0.394(4) 0.054(4) Uani 0.197(13) 1 d D U P D 4
O24 O 0.472(4) -0.036(6) 0.372(5) 0.062(3) Uani 0.197(13) 1 d D U P D 4
N14 N 0.324(6) 0.552(9) 0.4113(19) 0.0597(17) Uani 0.197(13) 1 d D U P D 4
H10 H 0.2377 0.6267 0.3993 0.090 Uiso 0.197(13) 1 calc R U P D 4
H11 H 0.3902 0.6673 0.4071 0.090 Uiso 0.197(13) 1 calc R U P D 4
H12 H 0.3451 0.4861 0.4692 0.090 Uiso 0.197(13) 1 calc R U P D 4
C14 C 0.469(3) 0.207(6) 0.366(2) 0.0550(13) Uani 0.197(13) 1 d D U P D 4
C24 C 0.321(3) 0.343(6) 0.3422(16) 0.0596(17) Uani 0.197(13) 1 d D U P D 4
H24 H 0.2476 0.2179 0.3476 0.072 Uiso 0.197(13) 1 calc R U P D 4
C34 C 0.283(3) 0.450(4) 0.2426(16) 0.079(2) Uani 0.197(13) 1 d D U P D 4
H37 H 0.1960 0.5530 0.2334 0.095 Uiso 0.197(13) 1 calc R U P D 4
H38 H 0.3600 0.5610 0.2347 0.095 Uiso 0.197(13) 1 calc R U P D 4
C44 C 0.258(3) 0.240(5) 0.1687(19) 0.106(7) Uiso 0.197(13) 1 d D U P D 4
H47 H 0.3358 0.1158 0.1847 0.127 Uiso 0.197(13) 1 calc R U P D 4
H48 H 0.2575 0.3143 0.1080 0.127 Uiso 0.197(13) 1 calc R U P D 4
C54 C 0.112(3) 0.106(7) 0.163(3) 0.165(13) Uiso 0.197(13) 1 d D U P D 4
H60 H 0.0444 0.1514 0.1053 0.248 Uiso 0.197(13) 1 calc R U P D 4
H61 H 0.0758 0.1603 0.2153 0.248 Uiso 0.197(13) 1 calc R U P D 4
H62 H 0.1258 -0.0767 0.1659 0.248 Uiso 0.197(13) 1 calc R U P D 4

loop_
_atom_site_aniso_label
_atom_site_aniso_U_11
_atom_site_aniso_U_22
_atom_site_aniso_U_33
_atom_site_aniso_U_23
_atom_site_aniso_U_13
_atom_site_aniso_U_12
O11 0.0299(9) 0.054(2) 0.083(10) 0.001(4) 0.022(2) 0.0089(11)
O21 0.051(5) 0.052(2) 0.092(9) 0.002(4) 0.036(5) 0.008(2)
N11 0.034(3) 0.059(3) 0.091(4) 0.012(3) 0.024(3) 0.020(3)
C11 0.0337(18) 0.0530(19) 0.082(4) 0.003(2) 0.0216(18) 0.0085(13)
C21 0.0326(13) 0.061(3) 0.087(3) 0.007(3) 0.018(2) 0.0083(18)
C31 0.060(3) 0.089(5) 0.088(3) 0.013(3) 0.018(3) 0.012(3)
C41 0.109(8) 0.133(8) 0.103(6) -0.017(6) 0.012(6) -0.010(7)
C51 0.216(18) 0.190(18) 0.114(8) -0.009(9) -0.029(12) -0.015(15)
O12 0.0299(9) 0.054(2) 0.083(10) 0.001(4) 0.022(2) 0.0089(11)
O22 0.051(5) 0.052(2) 0.092(9) 0.002(4) 0.036(5) 0.008(2)
N12 0.034(3) 0.059(3) 0.091(4) 0.012(3) 0.024(3) 0.020(3)
C12 0.0337(18) 0.0530(19) 0.082(4) 0.003(2) 0.0216(18) 0.0085(13)
C22 0.0326(13) 0.061(3) 0.087(3) 0.007(3) 0.018(2) 0.0083(18)
C32 0.060(3) 0.089(5) 0.088(3) 0.013(3) 0.018(3) 0.012(3)
O13 0.0299(9) 0.054(2) 0.083(10) 0.001(4) 0.022(2) 0.0089(11)
O23 0.051(5) 0.052(2) 0.092(9) 0.002(4) 0.036(5) 0.008(2)
N13 0.034(3) 0.059(3) 0.091(4) 0.012(3) 0.024(3) 0.020(3)
C13 0.0337(18) 0.0530(19) 0.082(4) 0.003(2) 0.0216(18) 0.0085(13)
C23 0.0326(13) 0.061(3) 0.087(3) 0.007(3) 0.018(2) 0.0083(18)
C33 0.060(3) 0.089(5) 0.088(3) 0.013(3) 0.018(3) 0.012(3)
O14 0.0299(9) 0.054(2) 0.083(10) 0.001(4) 0.022(2) 0.0089(11)
O24 0.051(5) 0.052(2) 0.092(9) 0.002(4) 0.036(5) 0.008(2)
N14 0.034(3) 0.059(3) 0.091(4) 0.012(3) 0.024(3) 0.020(3)
C14 0.0337(18) 0.0530(19) 0.082(4) 0.003(2) 0.0216(18) 0.0085(13)
C24 0.0326(13) 0.061(3) 0.087(3) 0.007(3) 0.018(2) 0.0083(18)
C34 0.060(3) 0.089(5) 0.088(3) 0.013(3) 0.018(3) 0.012(3)

loop_
_atom_type_symbol
_atom_type_description
_atom_type_scat_dispersion_real
_atom_type_scat_dispersion_imag
_atom_type_scat_source
C C 0.0033 0.0016 'International Tables Vol C Tables 4.2.6.8 and 6.1.1.4'
H H 0.0000 0.0000 'International Tables Vol C Tables 4.2.6.8 and 6.1.1.4'
N N 0.0061 0.0033 'International Tables Vol C Tables 4.2.6.8 and 6.1.1.4'
O O 0.0106 0.0060 'International Tables Vol C Tables 4.2.6.8 and 6.1.1.4'

loop_
_geom_angle_atom_site_label_1
_geom_angle_atom_site_label_2
_geom_angle_atom_site_label_3
_geom_angle
C21 N11 H1 109.5
C21 N11 H2 109.5
H1 N11 H2 109.5
C21 N11 H3 109.5
H1 N11 H3 109.5
H2 N11 H3 109.5
O11 C11 O21 124.2(10)
O11 C11 C21 116.5(6)
O21 C11 C21 118.4(5)
N11 C21 C31 110.4(5)
N11 C21 C11 109.0(4)
C31 C21 C11 111.8(5)
N11 C21 H21 108.5
C31 C21 H21 108.5
C11 C21 H21 108.5
C41 C31 C21 112.3(8)
C41 C31 H31 109.1
C21 C31 H31 109.1
C41 C31 H32 109.1
C21 C31 H32 109.1
H31 C31 H32 107.9
C31 C41 C51 109.3(9)
C31 C41 H41 109.8
C51 C41 H41 109.8
C31 C41 H42 109.8
C51 C41 H42 109.8
H41 C41 H42 108.3
C41 C51 H51 109.5
C41 C51 H52 109.5
H51 C51 H52 109.5
C41 C51 H53 109.5
H51 C51 H53 109.5
H52 C51 H53 109.5
C22 N12 H4 109.5
C22 N12 H5 109.5
H4 N12 H5 109.5
C22 N12 H6 109.5
H4 N12 H6 109.5
H5 N12 H6 109.5
O12 C12 O22 124.3(11)
O12 C12 C22 116.7(7)
O22 C12 C22 118.6(5)
N12 C22 C32 110.7(6)
N12 C22 C12 109.2(5)
C32 C22 C12 111.8(5)
N12 C22 H22 108.4
C32 C22 H22 108.4
C12 C22 H22 108.4
C42 C32 C22 112.6(9)
C42 C32 H33 109.1
C22 C32 H33 109.1
C42 C32 H34 109.1
C22 C32 H34 109.1
H33 C32 H34 107.8
C32 C42 C52 109.4(10)
C32 C42 H43 109.8
C52 C42 H43 109.8
C32 C42 H44 109.8
C52 C42 H44 109.8
H43 C42 H44 108.2
C42 C52 H54 109.5
C42 C52 H55 109.5
H54 C52 H55 109.5
C42 C52 H56 109.5
H54 C52 H56 109.5
H55 C52 H56 109.5
C23 N13 H7 109.5
C23 N13 H8 109.5
H7 N13 H8 109.5
C23 N13 H9 109.5
H7 N13 H9 109.5
H8 N13 H9 109.5
O13 C13 O23 124.4(12)
O13 C13 C23 116.7(6)
O23 C13 C23 118.5(6)
N13 C23 C33 110.8(6)
N13 C23 C13 109.2(5)
C33 C23 C13 111.8(6)
N13 C23 H23 108.3
C33 C23 H23 108.3
C13 C23 H23 108.3
C43 C33 C23 112.4(9)
C43 C33 H35 109.1
C23 C33 H35 109.1
C43 C33 H36 109.1
C23 C33 H36 109.1
H35 C33 H36 107.9
C33 C43 C53 109.5(10)
C33 C43 H45 109.8
C53 C43 H45 109.8
C33 C43 H46 109.8
C53 C43 H46 109.8
H45 C43 H46 108.2
C43 C53 H57 109.5
C43 C53 H58 109.5
H57 C53 H58 109.5
C43 C53 H59 109.5
H57 C53 H59 109.5
H58 C53 H59 109.5
C24 N14 H10 109.5
C24 N14 H11 109.5
H10 N14 H11 109.5
C24 N14 H12 109.5
H10 N14 H12 109.5
H11 N14 H12 109.5
O14 C14 O24 124.1(12)
O14 C14 C24 116.4(7)
O24 C14 C24 118.3(7)
N14 C24 C34 110.4(6)
N14 C24 C14 109.0(5)
C34 C24 C14 111.9(6)
N14 C24 H24 108.5
C34 C24 H24 108.5
C14 C24 H24 108.5
C44 C34 C24 112.5(9)
C44 C34 H37 109.1
C24 C34 H37 109.1
C44 C34 H38 109.1
C24 C34 H38 109.1
H37 C34 H38 107.8
C34 C44 C54 109.6(10)
C34 C44 H47 109.8
C54 C44 H47 109.8
C34 C44 H48 109.8
C54 C44 H48 109.8
H47 C44 H48 108.2
C44 C54 H60 109.5
C44 C54 H61 109.5
H60 C54 H61 109.5
C44 C54 H62 109.5
H60 C54 H62 109.5
H61 C54 H62 109.5

loop_
_geom_bond_atom_site_label_1
_geom_bond_atom_site_label_2
_geom_bond_distance
O11 C11 1.251(6)
O21 C11 1.271(8)
N11 C21 1.483(7)
N11 H1 0.8900
N11 H2 0.8900
N11 H3 0.8900
C11 C21 1.540(5)
C21 C31 1.521(8)
C21 H21 0.9800
C31 C41 1.516(12)
C31 H31 0.9700
C31 H32 0.9700
C41 C51 1.550(15)
C41 H41 0.9700
C41 H42 0.9700
C51 H51 0.9600
C51 H52 0.9600
C51 H53 0.9600
O12 C12 1.251(6)
O22 C12 1.271(8)
N12 C22 1.483(7)
N12 H4 0.8900
N12 H5 0.8900
N12 H6 0.8900
C12 C22 1.539(5)
C22 C32 1.519(9)
C22 H22 0.9800
C32 C42 1.514(12)
C32 H33 0.9700
C32 H34 0.9700
C42 C52 1.550(15)
C42 H43 0.9700
C42 H44 0.9700
C52 H54 0.9600
C52 H55 0.9600
C52 H56 0.9600
O13 C13 1.251(7)
O23 C13 1.270(9)
N13 C23 1.482(7)
N13 H7 0.8900
N13 H8 0.8900
N13 H9 0.8900
C13 C23 1.538(5)
C23 C33 1.520(9)
C23 H23 0.9800
C33 C43 1.515(12)
C33 H35 0.9700
C33 H36 0.9700
C43 C53 1.549(15)
C43 H45 0.9700
C43 H46 0.9700
C53 H57 0.9600
C53 H58 0.9600
C53 H59 0.9600
O14 C14 1.252(6)
O24 C14 1.272(9)
N14 C24 1.484(7)
N14 H10 0.8900
N14 H11 0.8900
N14 H12 0.8900
C14 C24 1.540(5)
C24 C34 1.520(9)
C24 H24 0.9800
C34 C44 1.515(12)
C34 H37 0.9700
C34 H38 0.9700
C44 C54 1.549(15)
C44 H47 0.9700
C44 H48 0.9700
C54 H60 0.9600
C54 H61 0.9600
C54 H62 0.9600

loop_
_geom_hbond_atom_site_label_D
_geom_hbond_atom_site_label_H
_geom_hbond_atom_site_label_A
_geom_hbond_distance_DH
_geom_hbond_distance_HA
_geom_hbond_distance_DA
_geom_hbond_angle_DHA
_geom_hbond_site_symmetry_A
N11 H1 O11 0.89 1.95 2.828(19) 166.9 3_455
N11 H1 O21 0.89 2.62 3.32(5) 136.9 3_455
N11 H2 O21 0.89 2.04 2.92(5) 170.8 1_565
N11 H3 O11 0.89 1.71 2.56(4) 157.0 2_656

loop_
_geom_torsion_atom_site_label_1
_geom_torsion_atom_site_label_2
_geom_torsion_atom_site_label_3
_geom_torsion_atom_site_label_4
_geom_torsion
O11 C11 C21 N11 -19(3)
O21 C11 C21 N11 172(2)
O11 C11 C21 C31 104(3)
O21 C11 C21 C31 -66(2)
N11 C21 C31 C41 -169.7(17)
C11 C21 C31 C41 68.8(17)
C21 C31 C41 C51 171.8(18)
O12 C12 C22 N12 -17(7)
O22 C12 C22 N12 170(4)
O12 C12 C22 C32 106(7)
O22 C12 C22 C32 -67(4)
N12 C22 C32 C42 65(2)
C12 C22 C32 C42 -57(2)
C22 C32 C42 C52 -178(2)
O13 C13 C23 N13 -38(9)
O23 C13 C23 N13 136(3)
O13 C13 C23 C33 85(9)
O23 C13 C23 C33 -101(3)
N13 C23 C33 C43 -55(3)
C13 C23 C33 C43 -177(2)
C23 C33 C43 C53 -176(3)
O14 C14 C24 N14 -38(4)
O24 C14 C24 N14 130(4)
O14 C14 C24 C34 84(4)
O24 C14 C24 C34 -108(4)
N14 C24 C34 C44 -172(3)
C14 C24 C34 C44 66(3)
C24 C34 C44 C54 73(3)
